data_4341321
loop_
_publ_author_name
'Bauer, Susanne'
'Hunger, Cornelia'
'Bodensteiner, Michael'
'Ojo, Wilfried-Solo'
'Cros-Gagneux, Arnaud'
'Chaudret, Bruno'
'Nayral, C\'eline'
'Delpech, Fabien'
'Scheer, Manfred'

_publ_section_title
;
 Transition-metal complexes containing parent phosphine or phosphinyl
 ligands and their use as precursors for phosphide nanoparticles.
;
_journal_issue 21
_journal_name_full 'Inorganic chemistry'
_journal_page_first 11438
_journal_page_last 11446
_journal_paper_doi 10.1021/ic5012082
_journal_volume 53
_journal_year 2014
_chemical_formula_moiety 'C7 H7 O7 P3 W2'
_chemical_formula_sum 'C7 H7 O7 P3 W2'
_chemical_formula_weight 663.74
_chemical_name_systematic
;
 ?
;
_space_group_crystal_system triclinic
_space_group_IT_number 2
_space_group_name_Hall '-P 1'
_space_group_name_H-M_alt 'P -1'
_symmetry_space_group_name_Hall '-P 1'
_symmetry_space_group_name_H-M 'P -1'
_atom_sites_solution_hydrogens mixed
_audit_creation_date 2014-08-04
_audit_creation_method
;
Olex2 1.2-beta
(compiled 2014.07.22 svn.r2960 for OlexSys, GUI svn.r4862)
;
_cell_angle_alpha 111.050(13)
_cell_angle_beta 92.726(12)
_cell_angle_gamma 114.076(13)
_cell_formula_units_Z 1
_cell_length_a 7.0082(10)
_cell_length_b 7.4298(10)
_cell_length_c 8.8711(13)
_cell_measurement_reflns_used 4082
_cell_measurement_temperature 123(2)
_cell_measurement_theta_max 66.6586
_cell_measurement_theta_min 5.4898
_cell_volume 383.24(12)
_computing_cell_refinement
;
CrysAlisPro, Oxford Diffraction Ltd.,
Version 1.171.33.34d (release 27-02-2009 CrysAlis171 .NET)
(compiled Feb 27 2009,15:38:38)
;
_computing_data_collection
;
CrysAlisPro, Oxford Diffraction Ltd.,
Version 1.171.33.34d (release 27-02-2009 CrysAlis171 .NET)
(compiled Feb 27 2009,15:38:38)
;
_computing_data_reduction
;
CrysAlisPro, Oxford Diffraction Ltd.,
Version 1.171.33.34d (release 27-02-2009 CrysAlis171 .NET)
(compiled Feb 27 2009,15:38:38)
;
_computing_molecular_graphics 'Olex2 (Dolomanov et al., 2009)'
_computing_publication_material 'Olex2 (Dolomanov et al., 2009)'
_computing_structure_refinement 'ShelXL (Sheldrick, 2008)'
_diffrn_ambient_temperature 123.15
_diffrn_detector_area_resol_mean 10.5431
_diffrn_measured_fraction_theta_full 0.943
_diffrn_measured_fraction_theta_max 0.965
_diffrn_measurement_details
;
  1 omega  -99.00  -53.00   2.0000    3.0000
omega____ theta____ kappa____ phi______ frames
    -      -11.6137  179.0000 -120.0000 23

  2 omega    7.00   41.00   2.0000    3.0000
omega____ theta____ kappa____ phi______ frames
    -       11.6137  -77.0000 -120.0000 17

  3 omega   34.00   62.00   2.0000    3.0000
omega____ theta____ kappa____ phi______ frames
    -       11.6137  179.0000  150.0000 14

  4 omega  -36.00    6.00   2.0000    3.0000
omega____ theta____ kappa____ phi______ frames
    -       11.6137  -77.0000 -120.0000 21

  5 omega  -66.00  -38.00   2.0000    3.0000
omega____ theta____ kappa____ phi______ frames
    -       11.6137  -77.0000 -120.0000 14

  6 omega   62.00  100.00   2.0000    3.0000
omega____ theta____ kappa____ phi______ frames
    -       11.6137  179.0000  150.0000 19

  7 omega   -6.00   24.00   2.0000    3.0000
omega____ theta____ kappa____ phi______ frames
    -       30.0000   84.0000 -117.0000 15

  8 omega  -35.00   27.00   2.0000    3.0000
omega____ theta____ kappa____ phi______ frames
    -       30.0000  -60.0000  129.0000 31

  9 omega   26.00   58.00   2.0000    3.0000
omega____ theta____ kappa____ phi______ frames
    -       30.0000  -60.0000  129.0000 16

 10 omega   -3.00   25.00   2.0000    3.0000
omega____ theta____ kappa____ phi______ frames
    -       32.0000   84.0000    3.0000 14

 11 omega   21.00   53.00   2.0000    3.0000
omega____ theta____ kappa____ phi______ frames
    -       42.0000   77.0000  165.0000 16

 12 omega   10.00   38.00   2.0000    3.0000
omega____ theta____ kappa____ phi______ frames
    -       44.0000   79.0000   93.0000 14

 13 omega  -73.00  -27.00   2.0000    5.0000
omega____ theta____ kappa____ phi______ frames
    -      -52.0000  -75.0000 -176.0000 23

 14 omega -129.00  -83.00   2.0000    5.0000
omega____ theta____ kappa____ phi______ frames
    -      -52.0000  -75.0000 -176.0000 23

 15 omega  -66.00  -22.00   2.0000    5.0000
omega____ theta____ kappa____ phi______ frames
    -      -56.0000  -79.0000 -133.0000 22

 16 omega  -46.00  -20.00   2.0000    5.0000
omega____ theta____ kappa____ phi______ frames
    -      -56.0000  -84.0000   85.0000 13

 17 omega   24.00   60.00   2.0000    5.0000
omega____ theta____ kappa____ phi______ frames
    -       58.0000   77.0000   14.0000 18

 18 omega  -66.00  -28.00   2.0000    5.0000
omega____ theta____ kappa____ phi______ frames
    -      -62.0000  -77.0000  -62.0000 19

 19 omega  -56.00  -28.00   2.0000    5.0000
omega____ theta____ kappa____ phi______ frames
    -      -62.0000  -79.0000    1.0000 14

 20 omega   33.00   63.00   2.0000    5.0000
omega____ theta____ kappa____ phi______ frames
    -       64.0000   77.0000   95.0000 15

 21 omega  -73.00  -43.00   2.0000    5.0000
omega____ theta____ kappa____ phi______ frames
    -      -68.0000  -75.0000 -157.0000 15

 22 omega  -68.00  -40.00   2.0000    5.0000
omega____ theta____ kappa____ phi______ frames
    -      -72.0000  -71.0000  -13.0000 14

 23 omega  -76.00  -40.00   2.0000    5.0000
omega____ theta____ kappa____ phi______ frames
    -      -72.0000  -69.0000  131.0000 18

 24 omega  -69.00  -41.00   2.0000    5.0000
omega____ theta____ kappa____ phi______ frames
    -      -74.0000  -71.0000  -41.0000 14

 25 omega  -72.00  -42.00   2.0000    5.0000
omega____ theta____ kappa____ phi______ frames
    -      -74.0000  -71.0000   88.0000 15

 26 omega  -80.00  -42.00   2.0000    5.0000
omega____ theta____ kappa____ phi______ frames
    -      -76.0000  -73.0000 -112.0000 19

 27 omega  -73.00  -45.00   2.0000    5.0000
omega____ theta____ kappa____ phi______ frames
    -      -78.0000  -77.0000   71.0000 14

 28 omega  -82.00  -48.00   2.0000    5.0000
omega____ theta____ kappa____ phi______ frames
    -      -80.0000  -68.0000 -135.0000 17

 29 omega  -80.00  -50.00   2.0000    5.0000
omega____ theta____ kappa____ phi______ frames
    -      -80.0000  -68.0000   15.0000 15

 30 omega  -84.00  -48.00   2.0000    5.0000
omega____ theta____ kappa____ phi______ frames
    -      -82.0000  -77.0000  -69.0000 18

 31 omega -111.00  -19.00   2.0000    5.0000
omega____ theta____ kappa____ phi______ frames
    -      -90.0000  125.0000  -90.0000 46

 32 omega  -87.00  -57.00   2.0000    5.0000
omega____ theta____ kappa____ phi______ frames
    -      -90.0000  -77.0000 -150.0000 15

 33 omega  -96.00  -58.00   2.0000    5.0000
omega____ theta____ kappa____ phi______ frames
    -      -90.0000  -71.0000   73.0000 19

 34 omega -164.00 -104.00   2.0000    5.0000
omega____ theta____ kappa____ phi______ frames
    -      -90.0000  -71.0000   73.0000 30

 35 omega -112.00  -70.00   2.0000    5.0000
omega____ theta____ kappa____ phi______ frames
    -      -90.0000  125.0000    0.0000 21

 36 omega  -88.00  -58.00   2.0000    5.0000
omega____ theta____ kappa____ phi______ frames
    -      -90.0000  -69.0000   -6.0000 15

 37 omega -144.00  -98.00   2.0000    5.0000
omega____ theta____ kappa____ phi______ frames
    -      -90.0000  -69.0000   -6.0000 23

 38 omega -153.00  -61.00   2.0000    5.0000
omega____ theta____ kappa____ phi______ frames
    -      -90.0000  -63.0000  107.0000 46

 39 omega -118.00  -88.00   2.0000    5.0000
omega____ theta____ kappa____ phi______ frames
    -      -90.0000  -75.0000   34.0000 15

 40 omega -156.00 -126.00   2.0000    5.0000
omega____ theta____ kappa____ phi______ frames
    -      -90.0000  -75.0000   34.0000 15

 41 omega  -92.00  -56.00   2.0000    5.0000
omega____ theta____ kappa____ phi______ frames
    -      -90.0000  -77.0000  150.0000 18

 42 omega -145.00  -59.00   2.0000    5.0000
omega____ theta____ kappa____ phi______ frames
    -      -90.0000  -65.0000  -70.0000 43

 43 omega -166.00 -122.00   2.0000    5.0000
omega____ theta____ kappa____ phi______ frames
    -      -90.0000  -77.0000  150.0000 22

 44 omega  -87.00  -57.00   2.0000    5.0000
omega____ theta____ kappa____ phi______ frames
    -      -90.0000  -77.0000  -30.0000 15

 45 omega   15.00   65.00   2.0000    5.0000
omega____ theta____ kappa____ phi______ frames
    -       93.5000  -77.0000   30.0000 25

 46 omega  125.00  151.00   2.0000    5.0000
omega____ theta____ kappa____ phi______ frames
    -       93.5000   77.0000   60.0000 13

 47 omega   60.00   96.00   2.0000    5.0000
omega____ theta____ kappa____ phi______ frames
    -       93.5000   77.0000   60.0000 18

 48 omega   61.00  133.00   2.0000    5.0000
omega____ theta____ kappa____ phi______ frames
    -       93.5000   77.0000    0.0000 36

 49 omega  108.00  172.00   2.0000    5.0000
omega____ theta____ kappa____ phi______ frames
    -       93.5000   77.0000  -90.0000 32

 50 omega   74.00  102.00   2.0000    5.0000
omega____ theta____ kappa____ phi______ frames
    -       93.5000   77.0000  -90.0000 14

 51 omega  136.00  164.00   2.0000    5.0000
omega____ theta____ kappa____ phi______ frames
    -       93.5000   77.0000 -120.0000 14

 52 omega   66.00  112.00   2.0000    5.0000
omega____ theta____ kappa____ phi______ frames
    -       93.5000   77.0000 -120.0000 23

 53 omega   98.00  156.00   2.0000    5.0000
omega____ theta____ kappa____ phi______ frames
    -       93.5000   77.0000 -180.0000 29

 54 omega   63.00  127.00   2.0000    5.0000
omega____ theta____ kappa____ phi______ frames
    -       93.5000   77.0000  120.0000 32

 55 omega   61.00   91.00   2.0000    5.0000
omega____ theta____ kappa____ phi______ frames
    -       93.5000   77.0000 -180.0000 15

 56 omega   65.00  127.00   2.0000    5.0000
omega____ theta____ kappa____ phi______ frames
    -       93.5000  -77.0000  120.0000 31

 57 omega   62.00  172.00   2.0000    5.0000
omega____ theta____ kappa____ phi______ frames
    -       93.5000   77.0000 -150.0000 55

 58 omega  134.00  164.00   2.0000    5.0000
omega____ theta____ kappa____ phi______ frames
    -       93.5000  125.0000  120.0000 15

 59 omega   77.00  129.00   2.0000    5.0000
omega____ theta____ kappa____ phi______ frames
    -       93.5000  125.0000  120.0000 26

 60 omega   78.00  120.00   2.0000    5.0000
omega____ theta____ kappa____ phi______ frames
    -       93.5000  -48.0000  152.0000 21

 61 omega   27.00   59.00   2.0000    5.0000
omega____ theta____ kappa____ phi______ frames
    -       93.5000  -48.0000  152.0000 16

 62 omega   68.00  128.00   2.0000    5.0000
omega____ theta____ kappa____ phi______ frames
    -       93.5000  -77.0000   30.0000 30
;
_diffrn_measurement_device_type 'Goniometer Xcalibur, detector: Ruby (Gemini ultra Cu)'
_diffrn_measurement_method '\w scans'
_diffrn_orient_matrix_UB_11 -0.1903431232
_diffrn_orient_matrix_UB_12 0.0043586325
_diffrn_orient_matrix_UB_13 0.0771111676
_diffrn_orient_matrix_UB_21 -0.1201806496
_diffrn_orient_matrix_UB_22 -0.2487322653
_diffrn_orient_matrix_UB_23 -0.0826299114
_diffrn_orient_matrix_UB_31 0.1024773845
_diffrn_orient_matrix_UB_32 -0.0086478293
_diffrn_orient_matrix_UB_33 0.1532137982
_diffrn_radiation_monochromator mirror
_diffrn_radiation_type CuK\a
_diffrn_radiation_wavelength 1.54178
_diffrn_reflns_av_R_equivalents 0.1595
_diffrn_reflns_av_unetI/netI 0.0887
_diffrn_reflns_Laue_measured_fraction_full 0.943
_diffrn_reflns_Laue_measured_fraction_max 0.965
_diffrn_reflns_limit_h_max 8
_diffrn_reflns_limit_h_min -8
_diffrn_reflns_limit_k_max 8
_diffrn_reflns_limit_k_min -8
_diffrn_reflns_limit_l_max 10
_diffrn_reflns_limit_l_min -10
_diffrn_reflns_number 5585
_diffrn_reflns_point_group_measured_fraction_full 0.943
_diffrn_reflns_point_group_measured_fraction_max 0.965
_diffrn_reflns_theta_full 67.679
_diffrn_reflns_theta_max 66.716
_diffrn_reflns_theta_min 5.487
_diffrn_source 'Enhance Ultra (Cu) X-ray Source'
_exptl_absorpt_coefficient_mu 30.530
_exptl_absorpt_correction_T_max 0.524
_exptl_absorpt_correction_T_min 0.119
_exptl_absorpt_correction_type analytical
_exptl_absorpt_process_details
;
;
_exptl_crystal_colour_primary red
_exptl_crystal_density_diffrn 2.876
_exptl_crystal_description rod
_exptl_crystal_F_000 298
_exptl_crystal_size_max 0.1173
_exptl_crystal_size_mid 0.0663
_exptl_crystal_size_min 0.0281
_refine_diff_density_max 3.077
_refine_diff_density_min -3.033
_refine_diff_density_rms 0.431
_refine_ls_extinction_method none
_refine_ls_goodness_of_fit_ref 1.081
_refine_ls_hydrogen_treatment mixed
_refine_ls_matrix_type full
_refine_ls_number_parameters 117
_refine_ls_number_reflns 1312
_refine_ls_number_restraints 61
_refine_ls_restrained_S_all 1.056
_refine_ls_R_factor_all 0.0637
_refine_ls_R_factor_gt 0.0609
_refine_ls_shift/su_max 0.002
_refine_ls_shift/su_mean 0.000
_refine_ls_structure_factor_coef Fsqd
_refine_ls_weighting_details 'w=1/[\s^2^(Fo^2^)+(0.1130P)^2^+2.0131P] where P=(Fo^2^+2Fc^2^)/3'
_refine_ls_weighting_scheme calc
_refine_ls_wR_factor_gt 0.1605
_refine_ls_wR_factor_ref 0.1638
_reflns_Friedel_coverage 0.000
_reflns_number_gt 1224
_reflns_number_total 1312
_reflns_threshold_expression 'I > 2\s(I)'
_cod_data_source_file ic5012082_si_006.cif
_cod_data_source_block 1
_cod_depositor_comments 'Adding full bibliography for 4341321--4341322.cif.'
_cod_original_cell_volume 383.24(11)
_cod_database_code 4341321
_shelxl_version_number 2014-3
_chemical_oxdiff_formula 'W2 P3 C7 O7 H7'
_shelx_space_group_comment
;
The symmetry employed for this shelxl refinement is uniquely defined
by the following loop, which should always be used as a source of
symmetry information in preference to the above space-group names.
They are only intended as comments.
;
_olex2_refinement_description
;
1. Others
 Fixed Sof: C2(0.86) O2(0.86) P2(0.36) H2A(0.36) H2B(0.36) H2C(0.36) C4(0.64)
 O4(0.64) P3(0.14) H3A(0.14) H3B(0.14) H3C(0.14)
 Fixed Uiso: H2A(0.053) H2B(0.053) H2C(0.053) H1A(0.028) H1B(0.028) H3A(0.056)
 H3B(0.056) H3C(0.056)
;
_olex2_submission_original_sample_id 3b_neu
_olex2_submission_special_instructions 'No special instructions were received'

loop_
_space_group_symop_operation_xyz
'x, y, z'
'-x, -y, -z'

loop_
_atom_site_label
_atom_site_type_symbol
_atom_site_fract_x
_atom_site_fract_y
_atom_site_fract_z
_atom_site_U_iso_or_equiv
_atom_site_adp_type
_atom_site_occupancy
_atom_site_site_symmetry_order
_atom_site_calc_flag
_atom_site_refinement_flags_posn
_atom_site_refinement_flags_occupancy
_atom_site_disorder_assembly
_atom_site_disorder_group
C1 C -0.216(2) 0.058(3) 0.220(2) 0.037(2) Uani 1 1 d . . . .
C2 C 0.130(4) 0.477(2) 0.310(2) 0.037(2) Uani 0.86 1 d . P A 2
C3 C 0.389(2) 0.284(2) 0.144(2) 0.032(3) Uani 1 1 d . . . .
O1 O -0.3841(16) -0.003(2) 0.2469(15) 0.038(2) Uani 1 1 d . . . .
O2 O 0.145(2) 0.6466(16) 0.3856(14) 0.038(2) Uani 0.86 1 d . P A 2
O3 O 0.5620(16) 0.356(2) 0.1270(16) 0.047(3) Uani 1 1 d . . . .
P1 P -0.0375(6) 0.2037(6) -0.0680(5) 0.0250(8) Uani 1 1 d . . . .
P2 P 0.235(3) 0.200(3) 0.4485(11) 0.035(2) Uani 0.36 1 d D P A 1
H2A H 0.379(4) 0.130(3) 0.4315(12) 0.053 Uiso 0.36 1 calc DGR P A 1
H2B H 0.082(4) 0.084(4) 0.5014(16) 0.053 Uiso 0.36 1 calc DGR P A 1
H2C H 0.324(3) 0.402(5) 0.555(3) 0.053 Uiso 0.36 1 calc DGR P A 1
C4 C 0.209(8) 0.194(8) 0.402(3) 0.035(2) Uani 0.64 1 d . P A 2
O4 O 0.289(3) 0.204(3) 0.5238(17) 0.036(2) Uani 0.64 1 d . P A 2
W1 W 0.08540(8) 0.17030(7) 0.17985(6) 0.0232(3) Uani 1 1 d . . . .
H1A H -0.23(2) 0.22(2) -0.079(18) 0.028 Uiso 1 1 d R . . .
H1B H 0.09(2) 0.35(2) -0.128(18) 0.028 Uiso 1 1 d R . . .
P3 P 0.172(6) 0.539(6) 0.358(4) 0.037(2) Uani 0.14 1 d D P A 1
H3A H 0.313(7) 0.606(6) 0.491(5) 0.056 Uiso 0.14 1 calc DGR P A 1
H3B H -0.001(7) 0.548(6) 0.399(4) 0.056 Uiso 0.14 1 calc DGR P A 1
H3C H 0.250(6) 0.662(7) 0.280(4) 0.056 Uiso 0.14 1 calc DGR P A 1

loop_
_atom_site_aniso_label
_atom_site_aniso_U_11
_atom_site_aniso_U_22
_atom_site_aniso_U_33
_atom_site_aniso_U_23
_atom_site_aniso_U_13
_atom_site_aniso_U_12
C1 0.034(4) 0.041(5) 0.031(5) 0.010(4) 0.014(4) 0.018(4)
C2 0.056(6) 0.030(6) 0.019(5) 0.002(4) 0.009(4) 0.020(5)
C3 0.037(8) 0.031(7) 0.033(8) 0.011(6) 0.018(6) 0.019(6)
O1 0.035(4) 0.041(5) 0.032(5) 0.009(4) 0.013(4) 0.017(4)
O2 0.056(6) 0.030(6) 0.019(5) 0.002(4) 0.009(4) 0.020(5)
O3 0.031(6) 0.040(7) 0.039(7) 0.004(5) 0.018(5) -0.001(5)
P1 0.0333(18) 0.0187(16) 0.0222(18) 0.0084(14) 0.0088(14) 0.0109(14)
P2 0.042(7) 0.037(4) 0.020(8) 0.008(7) -0.006(7) 0.016(4)
C4 0.042(7) 0.036(4) 0.020(8) 0.008(7) -0.006(7) 0.016(4)
O4 0.042(7) 0.037(4) 0.021(8) 0.008(7) -0.006(7) 0.016(4)
W1 0.0306(5) 0.0187(5) 0.0162(5) 0.0052(3) 0.0071(3) 0.0091(3)
P3 0.056(6) 0.030(6) 0.019(5) 0.002(4) 0.009(4) 0.020(5)

loop_
_atom_type_symbol
_atom_type_description
_atom_type_scat_dispersion_real
_atom_type_scat_dispersion_imag
_atom_type_scat_source
C C 0.0181 0.0091 'International Tables Vol C Tables 4.2.6.8 and 6.1.1.4'
H H 0.0000 0.0000 'International Tables Vol C Tables 4.2.6.8 and 6.1.1.4'
O O 0.0492 0.0322 'International Tables Vol C Tables 4.2.6.8 and 6.1.1.4'
P P 0.2955 0.4335 'International Tables Vol C Tables 4.2.6.8 and 6.1.1.4'
W W -5.4734 5.5774 'International Tables Vol C Tables 4.2.6.8 and 6.1.1.4'

loop_
_geom_angle_atom_site_label_1
_geom_angle_atom_site_label_2
_geom_angle_atom_site_label_3
_geom_angle
_geom_angle_site_symmetry_1
_geom_angle_site_symmetry_3
O1 C1 W1 178.3(15) . .
O2 C2 W1 176.5(19) . .
O3 C3 W1 177.2(13) . .
W1 P1 W1 77.13(10) . 2
W1 P1 H1A 115(6) 2 .
W1 P1 H1A 117(6) . .
W1 P1 H1B 125(6) . .
W1 P1 H1B 121(5) 2 .
H1A P1 H1B 102(8) . .
H2A P2 H2B 109.5 . .
H2A P2 H2C 109.5 . .
H2B P2 H2C 109.5 . .
W1 P2 H2A 109.5 . .
W1 P2 H2B 109.5 . .
W1 P2 H2C 109.5 . .
O4 C4 W1 176(5) . .
C1 W1 P1 91.6(5) . .
C1 W1 P1 88.6(5) . 2
C1 W1 P2 91.1(7) . .
C1 W1 C4 91.1(16) . .
C1 W1 W1 90.2(5) . 2
C1 W1 P3 91.8(10) . .
C2 W1 C1 88.8(8) . .
C2 W1 C3 91.0(8) . .
C2 W1 P1 86.5(7) . .
C2 W1 P1 170.3(6) . 2
C2 W1 C4 85.1(16) . .
C2 W1 W1 137.9(7) . 2
C3 W1 C1 179.0(5) . .
C3 W1 P1 89.3(5) . .
C3 W1 P1 91.5(4) . 2
C3 W1 P2 87.9(6) . .
C3 W1 C4 87.9(16) . .
C3 W1 W1 90.7(4) . 2
C3 W1 P3 87.8(10) . .
P1 W1 P1 102.87(11) . 2
P1 W1 W1 51.38(9) 2 2
P1 W1 W1 51.49(8) . 2
P2 W1 P1 170.9(4) . .
P2 W1 P1 85.9(4) . 2
P2 W1 W1 137.2(4) . 2
C4 W1 P1 171.1(15) . .
C4 W1 P1 85.7(15) . 2
C4 W1 W1 137.0(15) . 2
P3 W1 P1 92.5(9) . .
P3 W1 P1 164.6(9) . 2
P3 W1 P2 78.7(10) . .
P3 W1 W1 144.0(9) . 2
W1 P3 H3A 109.5 . .
W1 P3 H3B 109.5 . .
W1 P3 H3C 109.5 . .
H3A P3 H3B 109.5 . .
H3A P3 H3C 109.5 . .
H3B P3 H3C 109.5 . .

loop_
_geom_bond_atom_site_label_1
_geom_bond_atom_site_label_2
_geom_bond_distance
_geom_bond_site_symmetry_2
C1 O1 1.147(14) .
C1 W1 2.034(11) .
C2 O2 1.149(14) .
C2 W1 2.032(11) .
C3 O3 1.151(14) .
C3 W1 2.033(11) .
P1 W1 2.459(3) 2
P1 W1 2.455(4) .
P1 H1A 1.40(14) .
P1 H1B 1.41(15) .
P2 H2A 1.30(3) .
P2 H2B 1.30(3) .
P2 H2C 1.30(3) .
P2 W1 2.454(4) .
C4 O4 1.153(14) .
C4 W1 2.035(13) .
W1 P1 2.459(3) 2
W1 W1 3.0632(12) 2
W1 P3 2.41(4) .
P3 H3A 1.30(3) .
P3 H3B 1.30(3) .
P3 H3C 1.30(3) .

loop_
_diffrn_oxdiff_twin_id
_diffrn_oxdiff_twin_ratio
_diffrn_oxdiff_twin_reflns_isolated
_diffrn_oxdiff_twin_reflns_overlapped
1 0.7912 4533 1291
2 0.2088 4375 1291
